data_7032417
loop_
_publ_author_name
'Yang, Jin'
'Li, Pinhua'
'Zhang, Yicheng'
'Wang, Lei'

_publ_section_title
;
 A new library of arsine, stibine-stabilized N-heterocyclic carbene
 palladium complexes: synthesis, structures and activities in C-C and C-N
 coupling reactions.
;
_journal_issue 37
_journal_name_full 'Dalton transactions (Cambridge, England : 2003)'
_journal_page_first 14114
_journal_page_last 14122
_journal_paper_doi 10.1039/c4dt01773k
_journal_volume 43
_journal_year 2014
_chemical_formula_moiety 'C39 H41 As Cl2 N2 Pd'
_chemical_formula_sum 'C39 H41 As Cl2 N2 Pd'
_chemical_formula_weight 789.96
_chemical_name_systematic
; 
 ? 
;
_space_group_IT_number 14
_symmetry_cell_setting monoclinic
_symmetry_space_group_name_Hall '-P 2ybc'
_symmetry_space_group_name_H-M 'P 1 21/c 1'
_atom_sites_solution_hydrogens geom
_atom_sites_solution_primary direct
_atom_sites_solution_secondary difmap
_audit_creation_method SHELXL-97
_cell_angle_alpha 90.00
_cell_angle_beta 92.337(5)
_cell_angle_gamma 90.00
_cell_formula_units_Z 4
_cell_length_a 17.317(6)
_cell_length_b 13.876(5)
_cell_length_c 15.020(5)
_cell_measurement_reflns_used 8899
_cell_measurement_temperature 296(2)
_cell_measurement_theta_max 28.3330
_cell_measurement_theta_min 2.3477
_cell_volume 3606(2)
_computing_cell_refinement 'Bruker SMART'
_computing_data_collection 'Bruker SMART APEX II'
_computing_data_reduction 'Bruker SAINT'
_computing_molecular_graphics 'Bruker SHELXTL'
_computing_publication_material 'Bruker SHELXTL'
_computing_structure_refinement 'SHELXL-97 (Sheldrick, 2008)'
_computing_structure_solution 'SHELXS-97 (Sheldrick, 2008)'
_diffrn_ambient_temperature 296(2)
_diffrn_measured_fraction_theta_full 0.996
_diffrn_measured_fraction_theta_max 0.996
_diffrn_measurement_device_type 'Bruker APEX II area detector'
_diffrn_measurement_method '\w scans'
_diffrn_radiation_monochromator graphite
_diffrn_radiation_source 'fine-focus sealed tube'
_diffrn_radiation_type MoK\a
_diffrn_radiation_wavelength 0.71073
_diffrn_reflns_av_R_equivalents 0.0262
_diffrn_reflns_av_sigmaI/netI 0.0296
_diffrn_reflns_limit_h_max 18
_diffrn_reflns_limit_h_min -20
_diffrn_reflns_limit_k_max 16
_diffrn_reflns_limit_k_min -16
_diffrn_reflns_limit_l_max 17
_diffrn_reflns_limit_l_min -13
_diffrn_reflns_number 18014
_diffrn_reflns_theta_full 25.00
_diffrn_reflns_theta_max 25.00
_diffrn_reflns_theta_min 1.88
_exptl_absorpt_coefficient_mu 1.603
_exptl_absorpt_correction_T_max 0.7505
_exptl_absorpt_correction_T_min 0.6807
_exptl_absorpt_correction_type multi-scan
_exptl_absorpt_process_details SADABS
_exptl_crystal_colour yellow
_exptl_crystal_density_diffrn 1.455
_exptl_crystal_density_method 'not measured'
_exptl_crystal_description block
_exptl_crystal_F_000 1608
_exptl_crystal_size_max 0.26
_exptl_crystal_size_mid 0.24
_exptl_crystal_size_min 0.19
_refine_diff_density_max 0.452
_refine_diff_density_min -0.823
_refine_diff_density_rms 0.074
_refine_ls_extinction_method none
_refine_ls_goodness_of_fit_ref 1.043
_refine_ls_hydrogen_treatment constr
_refine_ls_matrix_type full
_refine_ls_number_parameters 400
_refine_ls_number_reflns 6327
_refine_ls_number_restraints 7
_refine_ls_restrained_S_all 1.043
_refine_ls_R_factor_all 0.0388
_refine_ls_R_factor_gt 0.0297
_refine_ls_shift/su_max 0.001
_refine_ls_shift/su_mean 0.000
_refine_ls_structure_factor_coef Fsqd
_refine_ls_weighting_details 'calc w=1/[\s^2^(Fo^2^)+(0.0433P)^2^+1.6779P] where P=(Fo^2^+2Fc^2^)/3'
_refine_ls_weighting_scheme calc
_refine_ls_wR_factor_gt 0.0737
_refine_ls_wR_factor_ref 0.0797
_reflns_number_gt 5362
_reflns_number_total 6327
_reflns_threshold_expression >2sigma(I)
_cod_duplicate_entry 7032042
_cod_data_source_file c4dt01773k2.cif
_cod_data_source_block 2a
_cod_depositor_comments
;
The following automatic conversions were performed:

'_exptl_absorpt_correction_type' value 'Multi-scan' changed to
'multi-scan' according to
/usr/data/users/saulius/crontab/automatic-downloads/current/RSC/lib/dictionaries/cif_core.dic
dictionary named 'cif_core.dic' version 2.4.2 from 2011-04-26.

Automatic conversion script
Id: cif_fix_values 2281 2013-09-26 08:29:07Z andrius 
;
_cod_original_sg_symbol_H-M P21/c
_cod_database_code 7032417

loop_
_symmetry_equiv_pos_as_xyz
'x, y, z'
'-x, y+1/2, -z+1/2'
'-x, -y, -z'
'x, -y-1/2, z-1/2'

loop_
_atom_site_label
_atom_site_type_symbol
_atom_site_fract_x
_atom_site_fract_y
_atom_site_fract_z
_atom_site_U_iso_or_equiv
_atom_site_adp_type
_atom_site_occupancy
_atom_site_symmetry_multiplicity
_atom_site_calc_flag
_atom_site_refinement_flags
Pd1 Pd 0.248410(11) 0.428438(15) 0.308299(14) 0.03187(8) Uani 1 1 d .
As1 As 0.246722(16) 0.54412(2) 0.427906(19) 0.03624(9) Uani 1 1 d .
Cl1 Cl 0.15152(4) 0.34197(6) 0.36856(5) 0.04826(19) Uani 1 1 d .
Cl2 Cl 0.35138(5) 0.51345(7) 0.25931(6) 0.0613(2) Uani 1 1 d .
N1 N 0.30508(13) 0.28120(18) 0.18003(16) 0.0426(6) Uani 1 1 d .
N2 N 0.20151(15) 0.35286(19) 0.13247(16) 0.0475(6) Uani 1 1 d .
C1 C 0.25191(15) 0.3450(2) 0.20045(18) 0.0357(6) Uani 1 1 d .
C2 C 0.29108(19) 0.2393(3) 0.0908(2) 0.0570(9) Uani 1 1 d .
H2A H 0.2814 0.1705 0.0943 0.068 Uiso 1 1 calc R
H2B H 0.3345 0.2504 0.0534 0.068 Uiso 1 1 calc R
C3 C 0.2206(2) 0.2923(3) 0.0564(2) 0.0745(12) Uani 1 1 d .
H3A H 0.2318 0.3312 0.0048 0.089 Uiso 1 1 calc R
H3B H 0.1788 0.2482 0.0406 0.089 Uiso 1 1 calc R
C4 C 0.36421(16) 0.2439(2) 0.2391(2) 0.0424(7) Uani 1 1 d .
C5 C 0.44032(18) 0.2712(2) 0.2286(2) 0.0532(8) Uani 1 1 d .
C6 C 0.49600(19) 0.2316(3) 0.2871(3) 0.0652(10) Uani 1 1 d U
H6 H 0.5474 0.2485 0.2807 0.078 Uiso 1 1 calc R
C7 C 0.4786(2) 0.1693(3) 0.3534(3) 0.0645(10) Uani 1 1 d U
C8 C 0.4036(2) 0.1419(3) 0.3594(2) 0.0620(9) Uani 1 1 d .
H8 H 0.3910 0.0979 0.4032 0.074 Uiso 1 1 calc R
C9 C 0.34528(18) 0.1770(2) 0.3026(2) 0.0486(8) Uani 1 1 d .
C10 C 0.4622(2) 0.3383(3) 0.1562(3) 0.0762(12) Uani 1 1 d .
H10A H 0.4580 0.3055 0.1000 0.114 Uiso 1 1 calc R
H10B H 0.5144 0.3596 0.1671 0.114 Uiso 1 1 calc R
H10C H 0.4281 0.3929 0.1550 0.114 Uiso 1 1 calc R
C11 C 0.2649(2) 0.1389(3) 0.3077(3) 0.0635(10) Uani 1 1 d .
H11A H 0.2309 0.1901 0.3239 0.095 Uiso 1 1 calc R
H11B H 0.2639 0.0889 0.3517 0.095 Uiso 1 1 calc R
H11C H 0.2482 0.1133 0.2507 0.095 Uiso 1 1 calc R
C12 C 0.5411(3) 0.1304(4) 0.4157(3) 0.0965(16) Uani 1 1 d .
H12A H 0.5758 0.0914 0.3829 0.145 Uiso 1 1 calc R
H12B H 0.5183 0.0920 0.4609 0.145 Uiso 1 1 calc R
H12C H 0.5691 0.1830 0.4432 0.145 Uiso 1 1 calc R
C13 C 0.13512(19) 0.4152(2) 0.1286(2) 0.0459(7) Uani 1 1 d .
C14 C 0.1434(2) 0.5097(3) 0.1030(2) 0.0570(9) Uani 1 1 d .
C15 C 0.0777(3) 0.5667(3) 0.1000(2) 0.0681(11) Uani 1 1 d .
H15 H 0.0822 0.6314 0.0846 0.082 Uiso 1 1 calc R
C16 C 0.0069(2) 0.5318(3) 0.1185(2) 0.0670(11) Uani 1 1 d .
C17 C 0.0005(2) 0.4366(3) 0.1408(2) 0.0636(10) Uani 1 1 d .
H17 H -0.0479 0.4118 0.1525 0.076 Uiso 1 1 calc R
C18 C 0.06394(18) 0.3761(2) 0.1464(2) 0.0509(8) Uani 1 1 d .
C19 C 0.2189(3) 0.5508(3) 0.0765(3) 0.0852(13) Uani 1 1 d .
H19A H 0.2241 0.6154 0.0988 0.128 Uiso 1 1 calc R
H19B H 0.2206 0.5514 0.0127 0.128 Uiso 1 1 calc R
H19C H 0.2604 0.5119 0.1010 0.128 Uiso 1 1 calc R
C20 C 0.0541(2) 0.2718(3) 0.1699(3) 0.0766(12) Uani 1 1 d .
H20A H 0.0617 0.2328 0.1182 0.115 Uiso 1 1 calc R
H20B H 0.0030 0.2615 0.1903 0.115 Uiso 1 1 calc R
H20C H 0.0914 0.2544 0.2161 0.115 Uiso 1 1 calc R
C21 C -0.0633(3) 0.5951(4) 0.1116(3) 0.0976(17) Uani 1 1 d .
H21A H -0.0571 0.6478 0.1527 0.146 Uiso 1 1 calc R
H21B H -0.1081 0.5583 0.1256 0.146 Uiso 1 1 calc R
H21C H -0.0695 0.6198 0.0520 0.146 Uiso 1 1 calc R
C22 C 0.33119(17) 0.5236(2) 0.5118(2) 0.0460(7) Uani 1 1 d .
C23 C 0.38552(18) 0.4556(3) 0.4919(3) 0.0569(9) Uani 1 1 d .
H23 H 0.3835 0.4255 0.4365 0.068 Uiso 1 1 calc R
C24 C 0.4434(2) 0.4320(3) 0.5546(4) 0.0817(15) Uani 1 1 d .
H24 H 0.4801 0.3857 0.5416 0.098 Uiso 1 1 calc R
C25 C 0.4462(3) 0.4769(5) 0.6355(4) 0.0945(18) Uani 1 1 d .
H25 H 0.4852 0.4611 0.6774 0.113 Uiso 1 1 calc R
C26 C 0.3935(3) 0.5433(4) 0.6553(3) 0.0947(16) Uani 1 1 d .
H26 H 0.3961 0.5730 0.7108 0.114 Uiso 1 1 calc R
C27 C 0.3355(3) 0.5681(3) 0.5943(3) 0.0738(11) Uani 1 1 d .
H27 H 0.2992 0.6145 0.6084 0.089 Uiso 1 1 calc R
C28 C 0.16096(11) 0.55560(15) 0.50546(14) 0.0413(7) Uani 1 1 d G
C29 C 0.15316(13) 0.48696(15) 0.57190(16) 0.0720(12) Uani 1 1 d G
H29 H 0.1894 0.4378 0.5790 0.086 Uiso 1 1 calc R
C30 C 0.09116(15) 0.49175(18) 0.62768(16) 0.0794(12) Uani 1 1 d G
H30 H 0.0859 0.4458 0.6721 0.095 Uiso 1 1 calc R
C31 C 0.03697(12) 0.5652(2) 0.61702(17) 0.0655(10) Uani 1 1 d G
H31 H -0.0045 0.5684 0.6543 0.079 Uiso 1 1 calc R
C32 C 0.04477(13) 0.63381(18) 0.55058(18) 0.0858(14) Uani 1 1 d G
H32 H 0.0085 0.6829 0.5435 0.103 Uiso 1 1 calc R
C33 C 0.10676(14) 0.62902(16) 0.49480(15) 0.0691(11) Uani 1 1 d G
H33 H 0.1120 0.6749 0.4504 0.083 Uiso 1 1 calc R
C34 C 0.25285(19) 0.6732(2) 0.3814(2) 0.0482(8) Uani 1 1 d .
C35 C 0.3007(2) 0.7424(3) 0.4169(3) 0.0638(10) Uani 1 1 d .
H35 H 0.3333 0.7286 0.4660 0.077 Uiso 1 1 calc R
C36 C 0.3002(3) 0.8333(3) 0.3792(4) 0.0896(15) Uani 1 1 d .
H36 H 0.3332 0.8807 0.4024 0.108 Uiso 1 1 calc R
C37 C 0.2516(4) 0.8536(3) 0.3083(4) 0.0998(18) Uani 1 1 d .
H37 H 0.2507 0.9154 0.2844 0.120 Uiso 1 1 calc R
C38 C 0.2042(3) 0.7845(4) 0.2717(3) 0.0961(16) Uani 1 1 d .
H38 H 0.1716 0.7986 0.2227 0.115 Uiso 1 1 calc R
C39 C 0.2051(3) 0.6937(3) 0.3082(3) 0.0704(11) Uani 1 1 d .
H39 H 0.1733 0.6458 0.2834 0.085 Uiso 1 1 calc R

loop_
_atom_site_aniso_label
_atom_site_aniso_U_11
_atom_site_aniso_U_22
_atom_site_aniso_U_33
_atom_site_aniso_U_23
_atom_site_aniso_U_13
_atom_site_aniso_U_12
Pd1 0.02892(12) 0.03488(13) 0.03217(13) -0.00328(8) 0.00544(9) -0.00030(8)
As1 0.03671(16) 0.03677(16) 0.03539(17) -0.00510(12) 0.00314(12) -0.00123(12)
Cl1 0.0433(4) 0.0504(4) 0.0522(4) -0.0005(4) 0.0145(3) -0.0087(3)
Cl2 0.0526(5) 0.0662(5) 0.0669(6) -0.0089(4) 0.0247(4) -0.0201(4)
N1 0.0385(13) 0.0509(15) 0.0386(13) -0.0128(11) 0.0039(11) 0.0075(11)
N2 0.0499(15) 0.0553(16) 0.0369(14) -0.0133(12) -0.0035(12) 0.0154(12)
C1 0.0327(14) 0.0386(15) 0.0361(15) -0.0026(12) 0.0046(12) -0.0005(12)
C2 0.0538(19) 0.066(2) 0.0509(19) -0.0264(17) 0.0023(16) 0.0105(17)
C3 0.082(3) 0.091(3) 0.049(2) -0.030(2) -0.0119(19) 0.035(2)
C4 0.0380(16) 0.0426(16) 0.0467(17) -0.0123(14) 0.0031(13) 0.0086(13)
C5 0.0401(17) 0.059(2) 0.061(2) -0.0143(17) 0.0087(15) 0.0012(15)
C6 0.0347(17) 0.082(3) 0.079(3) -0.027(2) -0.0021(17) 0.0082(17)
C7 0.063(2) 0.075(3) 0.055(2) -0.0185(19) -0.0051(18) 0.0273(19)
C8 0.073(3) 0.058(2) 0.055(2) -0.0054(17) 0.0078(19) 0.0228(19)
C9 0.0460(17) 0.0446(17) 0.0555(19) -0.0097(15) 0.0053(15) 0.0111(14)
C10 0.053(2) 0.087(3) 0.090(3) -0.003(2) 0.024(2) -0.005(2)
C11 0.061(2) 0.052(2) 0.078(3) 0.0037(18) 0.016(2) -0.0011(17)
C12 0.083(3) 0.132(4) 0.073(3) -0.024(3) -0.023(2) 0.048(3)
C13 0.0518(19) 0.0538(19) 0.0315(15) -0.0064(14) -0.0039(14) 0.0138(15)
C14 0.064(2) 0.062(2) 0.0444(19) 0.0029(17) -0.0039(17) 0.0108(18)
C15 0.091(3) 0.062(2) 0.050(2) 0.0023(18) -0.006(2) 0.026(2)
C16 0.072(3) 0.083(3) 0.044(2) -0.0079(19) -0.0103(19) 0.038(2)
C17 0.049(2) 0.093(3) 0.048(2) -0.0046(19) -0.0051(16) 0.0130(19)
C18 0.0483(19) 0.062(2) 0.0417(18) -0.0028(15) -0.0077(15) 0.0073(15)
C19 0.090(3) 0.085(3) 0.081(3) 0.023(2) 0.014(3) -0.005(2)
C20 0.069(3) 0.072(3) 0.087(3) -0.002(2) -0.017(2) -0.009(2)
C21 0.090(3) 0.120(4) 0.081(3) -0.016(3) -0.015(3) 0.065(3)
C22 0.0397(17) 0.0534(18) 0.0444(18) 0.0060(15) -0.0040(14) -0.0132(14)
C23 0.0344(17) 0.068(2) 0.068(2) 0.0230(18) 0.0047(16) -0.0083(15)
C24 0.037(2) 0.099(3) 0.109(4) 0.055(3) 0.000(2) -0.0121(19)
C25 0.059(3) 0.134(5) 0.088(4) 0.058(3) -0.030(3) -0.044(3)
C26 0.095(4) 0.120(4) 0.066(3) 0.012(3) -0.032(3) -0.036(3)
C27 0.081(3) 0.082(3) 0.056(2) -0.004(2) -0.015(2) -0.014(2)
C28 0.0402(16) 0.0436(16) 0.0404(17) -0.0093(13) 0.0042(13) 0.0005(12)
C29 0.080(3) 0.064(2) 0.075(3) 0.018(2) 0.039(2) 0.026(2)
C30 0.085(3) 0.079(3) 0.077(3) 0.014(2) 0.043(2) 0.012(2)
C31 0.054(2) 0.083(3) 0.061(2) -0.011(2) 0.0179(19) 0.0055(19)
C32 0.062(3) 0.111(4) 0.086(3) 0.006(3) 0.023(2) 0.038(2)
C33 0.059(2) 0.083(3) 0.067(2) 0.016(2) 0.0153(19) 0.021(2)
C34 0.061(2) 0.0411(17) 0.0433(18) -0.0004(14) 0.0132(16) 0.0011(14)
C35 0.074(2) 0.049(2) 0.069(2) -0.0052(18) 0.012(2) -0.0130(18)
C36 0.120(4) 0.049(2) 0.103(4) -0.004(2) 0.035(3) -0.019(2)
C37 0.159(5) 0.046(2) 0.098(4) 0.018(3) 0.045(4) 0.014(3)
C38 0.140(4) 0.072(3) 0.077(3) 0.025(3) 0.008(3) 0.027(3)
C39 0.092(3) 0.056(2) 0.062(2) 0.0069(19) -0.005(2) 0.003(2)

loop_
_atom_type_symbol
_atom_type_description
_atom_type_scat_dispersion_real
_atom_type_scat_dispersion_imag
_atom_type_scat_source
C C 0.0033 0.0016 'International Tables Vol C Tables 4.2.6.8 and 6.1.1.4'
N N 0.0061 0.0033 'International Tables Vol C Tables 4.2.6.8 and 6.1.1.4'
Cl Cl 0.1484 0.1585 'International Tables Vol C Tables 4.2.6.8 and 6.1.1.4'
As As 0.0499 2.0058 'International Tables Vol C Tables 4.2.6.8 and 6.1.1.4'
Pd Pd -0.9988 1.0072 'International Tables Vol C Tables 4.2.6.8 and 6.1.1.4'
H H 0.0000 0.0000 'International Tables Vol C Tables 4.2.6.8 and 6.1.1.4'

loop_
_geom_angle_atom_site_label_1
_geom_angle_atom_site_label_2
_geom_angle_atom_site_label_3
_geom_angle
C1 Pd1 Cl1 93.68(8)
C1 Pd1 Cl2 89.32(8)
Cl1 Pd1 Cl2 175.06(3)
C1 Pd1 As1 173.66(8)
Cl1 Pd1 As1 91.32(3)
Cl2 Pd1 As1 85.96(3)
C22 As1 C34 108.99(14)
C22 As1 C28 101.62(12)
C34 As1 C28 101.37(11)
C22 As1 Pd1 111.06(10)
C34 As1 Pd1 110.26(9)
C28 As1 Pd1 122.51(7)
C1 N1 C4 126.0(2)
C1 N1 C2 112.7(2)
C4 N1 C2 120.8(2)
C1 N2 C13 125.6(2)
C1 N2 C3 113.1(2)
C13 N2 C3 121.2(3)
N2 C1 N1 108.7(2)
N2 C1 Pd1 122.6(2)
N1 C1 Pd1 128.4(2)
N1 C2 C3 102.8(2)
N2 C3 C2 102.6(3)
C9 C4 C5 121.0(3)
C9 C4 N1 119.3(3)
C5 C4 N1 119.5(3)
C4 C5 C6 117.3(3)
C4 C5 C10 121.6(3)
C6 C5 C10 121.1(3)
C7 C6 C5 123.0(3)
C8 C7 C6 117.8(3)
C8 C7 C12 121.6(4)
C6 C7 C12 120.6(4)
C7 C8 C9 122.4(4)
C4 C9 C8 118.4(3)
C4 C9 C11 121.4(3)
C8 C9 C11 120.1(3)
C14 C13 C18 122.2(3)
C14 C13 N2 119.5(3)
C18 C13 N2 118.2(3)
C13 C14 C15 117.3(4)
C13 C14 C19 122.7(3)
C15 C14 C19 120.0(4)
C16 C15 C14 122.5(4)
C15 C16 C17 118.5(3)
C15 C16 C21 120.8(4)
C17 C16 C21 120.7(4)
C16 C17 C18 122.0(4)
C17 C18 C13 117.5(3)
C17 C18 C20 120.2(3)
C13 C18 C20 122.3(3)
C23 C22 C27 119.3(3)
C23 C22 As1 118.1(3)
C27 C22 As1 122.3(3)
C22 C23 C24 119.8(4)
C25 C24 C23 119.7(5)
C26 C25 C24 120.8(4)
C25 C26 C27 120.7(5)
C26 C27 C22 119.7(5)
C29 C28 C33 120.0
C29 C28 As1 118.44(11)
C33 C28 As1 121.55(11)
C30 C29 C28 120.0
C31 C30 C29 120.0
C30 C31 C32 120.0
C33 C32 C31 120.0
C32 C33 C28 120.0
C35 C34 C39 120.2(3)
C35 C34 As1 123.7(3)
C39 C34 As1 116.1(3)
C34 C35 C36 119.3(4)
C37 C36 C35 120.2(5)
C36 C37 C38 120.9(4)
C37 C38 C39 119.2(5)
C38 C39 C34 120.3(4)

loop_
_geom_bond_atom_site_label_1
_geom_bond_atom_site_label_2
_geom_bond_distance
Pd1 C1 1.994(3)
Pd1 Cl1 2.2799(9)
Pd1 Cl2 2.2846(9)
Pd1 As1 2.4103(7)
As1 C22 1.912(3)
As1 C34 1.927(3)
N1 C1 1.323(3)
N1 C4 1.425(4)
N1 C2 1.472(4)
N2 C1 1.320(4)
N2 C13 1.438(4)
N2 C3 1.467(4)
C2 C3 1.499(5)
C4 C9 1.380(5)
C4 C5 1.386(4)
C5 C6 1.390(5)
C5 C10 1.493(5)
C6 C7 1.362(6)
C7 C8 1.361(5)
C7 C12 1.502(5)
C8 C9 1.383(5)
C9 C11 1.494(5)
C13 C14 1.376(5)
C13 C18 1.383(5)
C14 C15 1.386(5)
C14 C19 1.494(6)
C15 C16 1.358(6)
C16 C17 1.369(6)
C16 C21 1.499(5)
C17 C18 1.382(5)
C18 C20 1.501(5)
C22 C23 1.374(5)
C22 C27 1.384(5)
C23 C24 1.386(5)
C24 C25 1.365(7)
C25 C26 1.340(8)
C26 C27 1.375(6)
C28 C29 1.3900
C28 C33 1.3900
C28 As1 1.9311(16)
C29 C30 1.3900
C30 C31 1.3900
C31 C32 1.3900
C32 C33 1.3900
C34 C35 1.362(5)
C34 C39 1.378(5)
C35 C36 1.383(6)
C36 C37 1.360(7)
C37 C38 1.363(7)
C38 C39 1.374(6)
